data_1507550
loop_
_publ_author_name
'Ellis, Keisha K.'
'Wilke, Burkhardt'
'Zhang, Yuegang'
'Diver, Steven T.'

_publ_section_title
;
 A New Method for the Synthesis of Imidazolidinone- and
 Benzimidazolone-Containing [2.2]Cyclophanes
;
_journal_issue 24
_journal_name_full 'Organic Letters'
_journal_page_first 3785
_journal_paper_doi 10.1021/ol0064866
_journal_volume 2
_journal_year 2000
_chemical_formula_sum 'C19 H20 N2 O S2'
_chemical_formula_weight 356.49
_chemical_melting_point 224.2(8)
_chemical_name_common Diver-5B
_chemical_name_systematic
;
  ?
;
_space_group_IT_number 15
_symmetry_cell_setting monoclinic
_symmetry_space_group_name_Hall '-C 2yc'
_symmetry_space_group_name_H-M 'C 1 2/c 1'
_atom_sites_solution_hydrogens geom
_atom_sites_solution_primary direct
_atom_sites_solution_secondary difmap
_audit_creation_method SHELXL-97
_cell_angle_alpha 90.00
_cell_angle_beta 129.37(3)
_cell_angle_gamma 90.00
_cell_formula_units_Z 8
_cell_length_a 27.300(6)
_cell_length_b 9.3010(19)
_cell_length_c 17.584(4)
_cell_measurement_reflns_used 3300
_cell_measurement_temperature 298(2)
_cell_measurement_theta_max 27.00
_cell_measurement_theta_min 3.20
_cell_volume 3452(2)
_computing_cell_refinement DENZO
_computing_data_collection XPRESS
_computing_data_reduction SCALEPACK
_computing_molecular_graphics SHELXL-XP
_computing_publication_material SHELXL-XCIF
_computing_structure_refinement 'SHELXL-97 (Sheldrick, 1997)'
_computing_structure_solution 'SHELXS-97 (Sheldrick, 1990)'
_diffrn_ambient_temperature 298(2)
_diffrn_measured_fraction_theta_full 0.914
_diffrn_measured_fraction_theta_max 0.914
_diffrn_measurement_device_type 'DIP-2000 diffractometer'
_diffrn_measurement_method 'oscillation photo around \w'
_diffrn_radiation_monochromator graphite
_diffrn_radiation_source 'fine-focus rotating anode'
_diffrn_radiation_type MoK\a
_diffrn_radiation_wavelength 0.71073
_diffrn_reflns_av_R_equivalents 0.0249
_diffrn_reflns_av_sigmaI/netI 0.0254
_diffrn_reflns_limit_h_max 35
_diffrn_reflns_limit_h_min -35
_diffrn_reflns_limit_k_max 0
_diffrn_reflns_limit_k_min -11
_diffrn_reflns_limit_l_max 21
_diffrn_reflns_limit_l_min -20
_diffrn_reflns_number 6405
_diffrn_reflns_theta_full 27.47
_diffrn_reflns_theta_max 27.47
_diffrn_reflns_theta_min 3.13
_exptl_absorpt_coefficient_mu 0.317
_exptl_absorpt_correction_type none
_exptl_crystal_colour colorless
_exptl_crystal_density_diffrn 1.372
_exptl_crystal_density_method 'not measured'
_exptl_crystal_F_000 1504
_exptl_crystal_size_max 0.2
_exptl_crystal_size_mid 0.2
_exptl_crystal_size_min 0.2
_refine_diff_density_max 0.265
_refine_diff_density_min -0.323
_refine_diff_density_rms 0.040
_refine_ls_extinction_coef 0.0092(9)
_refine_ls_extinction_expression Fc^*^=kFc[1+0.001xFc^2^\l^3^/sin(2\q)]^-1/4^
_refine_ls_extinction_method SHELXL
_refine_ls_goodness_of_fit_ref 1.051
_refine_ls_hydrogen_treatment mixed
_refine_ls_matrix_type full
_refine_ls_number_parameters 298
_refine_ls_number_reflns 3606
_refine_ls_number_restraints 0
_refine_ls_restrained_S_all 1.051
_refine_ls_R_factor_all 0.0419
_refine_ls_R_factor_gt 0.0396
_refine_ls_shift/su_max 0.002
_refine_ls_shift/su_mean 0.000
_refine_ls_structure_factor_coef Fsqd
_refine_ls_weighting_details 'calc w=1/[\s^2^(Fo^2^)+(0.0531P)^2^+2.6933P] where P=(Fo^2^+2Fc^2^)/3'
_refine_ls_weighting_scheme calc
_refine_ls_wR_factor_gt 0.1060
_refine_ls_wR_factor_ref 0.1085
_reflns_number_gt 3398
_reflns_number_total 3606
_reflns_threshold_expression >2sigma(I)
_cod_data_source_file ol0064866.cif
_cod_data_source_block Diver-5B
_cod_depositor_comments
;
The following automatic conversions were performed:

'_chemical_melting_point' value '223.5-225' was changed to '224.2(8)'
- the average value was taken and precision was
estimated.

'_symmetry_cell_setting' value 'Monoclinic' changed to
'monoclinic' according to
/home/saulius/struct/CIF-dictionaries/cif_core.dic dictionary named
'cif_core.dic' version 2.4.2 from 2011-04-26.

Automatic conversion script
Id: cif_fix_values 1715 2011-07-08 13:25:40Z adriana 
;
_cod_original_cell_volume 3451.5(12)
_cod_original_sg_symbol_H-M C2/c
_cod_database_code 1507550

loop_
_symmetry_equiv_pos_as_xyz
'x, y, z'
'-x, y, -z+1/2'
'x+1/2, y+1/2, z'
'-x+1/2, y+1/2, -z+1/2'
'-x, -y, -z'
'x, -y, z-1/2'
'-x+1/2, -y+1/2, -z'
'x+1/2, -y+1/2, z-1/2'

loop_
_atom_site_label
_atom_site_type_symbol
_atom_site_fract_x
_atom_site_fract_y
_atom_site_fract_z
_atom_site_U_iso_or_equiv
_atom_site_adp_type
_atom_site_occupancy
_atom_site_symmetry_multiplicity
_atom_site_calc_flag
S1 S 0.06304(2) 0.61780(5) 1.06871(3) 0.04830(16) Uani 1 1 d
S2 S 0.17211(2) 1.08376(5) 0.89685(3) 0.04780(16) Uani 1 1 d
N1 N 0.07258(6) 0.93193(12) 0.86231(9) 0.0309(3) Uani 1 1 d
O1 O 0.01991(5) 1.02976(12) 0.91480(9) 0.0412(3) Uani 1 1 d
N2 N 0.03767(6) 0.78366(12) 0.91705(9) 0.0310(3) Uani 1 1 d
C1 C 0.04141(6) 0.92751(15) 0.90085(10) 0.0301(3) Uani 1 1 d
C8 C 0.08964(8) 1.06640(17) 0.84267(13) 0.0398(4) Uani 1 1 d
C2 C 0.08509(6) 0.79249(15) 0.84934(10) 0.0313(3) Uani 1 1 d
C7 C 0.06259(6) 0.69911(15) 0.88343(10) 0.0311(3) Uani 1 1 d
C16 C 0.14104(8) 0.98295(18) 1.13558(12) 0.0412(4) Uani 1 1 d
C9 C 0.01220(8) 0.73616(18) 0.96431(13) 0.0406(4) Uani 1 1 d
C15 C 0.15354(8) 0.83696(17) 1.14246(11) 0.0396(4) Uani 1 1 d
C13 C 0.21235(7) 0.88535(18) 1.08723(13) 0.0409(4) Uani 1 1 d
C3 C 0.11247(8) 0.7422(2) 0.81031(13) 0.0436(4) Uani 1 1 d
C17 C 0.16240(8) 1.08262(16) 1.10335(12) 0.0393(4) Uani 1 1 d
C12 C 0.19632(7) 1.03091(17) 1.07467(11) 0.0381(4) Uani 1 1 d
C14 C 0.19251(7) 0.78668(17) 1.12169(11) 0.0397(4) Uani 1 1 d
C10 C 0.21360(10) 1.1270(2) 1.02592(14) 0.0535(5) Uani 1 1 d
C6 C 0.06635(9) 0.55114(17) 0.87806(13) 0.0438(4) Uani 1 1 d
C5 C 0.09400(10) 0.5006(2) 0.83869(15) 0.0545(5) Uani 1 1 d
C11 C 0.12189(12) 0.7390(2) 1.16781(15) 0.0583(6) Uani 1 1 d
C4 C 0.11657(9) 0.5935(2) 0.80561(16) 0.0533(5) Uani 1 1 d
C18 C 0.14688(14) 1.2397(2) 1.0996(2) 0.0648(6) Uani 1 1 d
C19 C 0.21113(12) 0.6310(2) 1.13265(19) 0.0635(6) Uani 1 1 d
H1 H 0.0038(10) 0.823(2) 0.9889(16) 0.058(6) Uiso 1 1 d
H2 H 0.2371(9) 0.851(2) 1.0683(16) 0.051(5) Uiso 1 1 d
H3 H -0.0269(9) 0.679(2) 0.9181(14) 0.041(5) Uiso 1 1 d
H4 H 0.1136(10) 1.018(2) 1.1517(15) 0.053(6) Uiso 1 1 d
H5 H 0.0763(9) 1.145(2) 0.8654(15) 0.049(5) Uiso 1 1 d
H6 H 0.0683(10) 1.074(2) 0.7725(17) 0.049(5) Uiso 1 1 d
H7 H 0.2583(12) 1.111(2) 1.051(2) 0.073(7) Uiso 1 1 d
H8 H 0.0501(10) 0.492(3) 0.9004(16) 0.058(6) Uiso 1 1 d
H9 H 0.1264(10) 0.805(2) 0.7831(17) 0.061(6) Uiso 1 1 d
H10 H 0.1531(11) 0.676(3) 1.2210(19) 0.065(7) Uiso 1 1 d
H11 H 0.1369(10) 0.555(2) 0.7787(18) 0.063(6) Uiso 1 1 d
H12 H 0.0981(11) 0.402(3) 0.8326(19) 0.073(7) Uiso 1 1 d
H13 H 0.1133(14) 1.265(3) 1.039(2) 0.086(9) Uiso 1 1 d
H14 H 0.2240(17) 0.590(4) 1.193(3) 0.120(12) Uiso 1 1 d
H15 H 0.1774(15) 0.572(3) 1.082(2) 0.095(9) Uiso 1 1 d
H16 H 0.1828(17) 1.291(4) 1.128(3) 0.120(12) Uiso 1 1 d
H17 H 0.1068(14) 0.784(4) 1.193(3) 0.104(11) Uiso 1 1 d
H18 H 0.2434(17) 0.621(3) 1.134(3) 0.100(11) Uiso 1 1 d
H19 H 0.2062(12) 1.230(3) 1.031(2) 0.085(8) Uiso 1 1 d
H20 H 0.1335(15) 1.260(4) 1.139(2) 0.113(12) Uiso 1 1 d

loop_
_atom_site_aniso_label
_atom_site_aniso_U_11
_atom_site_aniso_U_22
_atom_site_aniso_U_33
_atom_site_aniso_U_23
_atom_site_aniso_U_13
_atom_site_aniso_U_12
S1 0.0661(3) 0.0362(2) 0.0405(3) -0.00056(16) 0.0329(2) -0.02055(18)
S2 0.0503(3) 0.0554(3) 0.0473(3) -0.00116(19) 0.0355(2) -0.01737(19)
N1 0.0346(6) 0.0267(6) 0.0323(7) 0.0013(4) 0.0216(5) -0.0034(4)
O1 0.0471(6) 0.0331(6) 0.0489(7) 0.0023(5) 0.0330(5) 0.0057(4)
N2 0.0363(6) 0.0274(6) 0.0313(6) 0.0006(4) 0.0224(5) -0.0039(4)
C1 0.0289(6) 0.0283(7) 0.0279(7) 0.0013(5) 0.0156(5) -0.0020(5)
C8 0.0436(8) 0.0343(8) 0.0375(9) 0.0067(6) 0.0238(7) -0.0076(6)
C2 0.0304(6) 0.0318(7) 0.0258(7) -0.0024(5) 0.0150(5) -0.0027(5)
C7 0.0326(7) 0.0284(7) 0.0258(7) -0.0020(5) 0.0155(5) -0.0034(5)
C16 0.0488(9) 0.0383(8) 0.0381(8) -0.0102(6) 0.0283(7) -0.0129(7)
C9 0.0451(8) 0.0398(8) 0.0448(9) -0.0002(7) 0.0323(7) -0.0100(7)
C15 0.0484(8) 0.0372(8) 0.0250(7) -0.0031(6) 0.0194(6) -0.0156(6)
C13 0.0310(7) 0.0452(9) 0.0372(9) -0.0015(6) 0.0173(6) -0.0038(6)
C3 0.0450(8) 0.0490(9) 0.0411(9) -0.0077(7) 0.0294(7) -0.0044(7)
C17 0.0411(8) 0.0308(7) 0.0360(8) -0.0034(6) 0.0199(7) -0.0088(6)
C12 0.0340(7) 0.0382(8) 0.0312(7) 0.0000(6) 0.0155(6) -0.0127(6)
C14 0.0367(7) 0.0329(8) 0.0290(7) 0.0026(6) 0.0112(6) -0.0016(6)
C10 0.0525(10) 0.0585(11) 0.0445(10) -0.0030(8) 0.0284(8) -0.0267(9)
C6 0.0537(9) 0.0292(8) 0.0415(9) -0.0035(6) 0.0269(8) -0.0050(7)
C5 0.0648(12) 0.0347(9) 0.0547(11) -0.0100(8) 0.0336(9) 0.0032(8)
C11 0.0853(15) 0.0536(11) 0.0378(10) -0.0096(8) 0.0399(10) -0.0338(11)
C4 0.0540(10) 0.0541(11) 0.0537(12) -0.0144(8) 0.0350(9) 0.0028(8)
C18 0.0748(15) 0.0327(9) 0.0823(17) -0.0047(10) 0.0477(14) -0.0059(9)
C19 0.0556(12) 0.0390(10) 0.0585(13) 0.0081(9) 0.0186(10) 0.0090(9)

loop_
_atom_type_symbol
_atom_type_description
_atom_type_scat_dispersion_real
_atom_type_scat_dispersion_imag
_atom_type_scat_source
C C 0.0033 0.0016 'International Tables Vol C Tables 4.2.6.8 and 6.1.1.4'
H H 0.0000 0.0000 'International Tables Vol C Tables 4.2.6.8 and 6.1.1.4'
N N 0.0061 0.0033 'International Tables Vol C Tables 4.2.6.8 and 6.1.1.4'
O O 0.0106 0.0060 'International Tables Vol C Tables 4.2.6.8 and 6.1.1.4'
S S 0.1246 0.1234 'International Tables Vol C Tables 4.2.6.8 and 6.1.1.4'

loop_
_geom_angle_atom_site_label_1
_geom_angle_atom_site_label_2
_geom_angle_atom_site_label_3
_geom_angle
C9 S1 C11 103.68(10)
C8 S2 C10 104.92(10)
C1 N1 C2 110.02(11)
C1 N1 C8 122.14(13)
C2 N1 C8 127.83(14)
C1 N2 C7 109.78(12)
C1 N2 C9 122.47(13)
C7 N2 C9 127.74(13)
O1 C1 N1 126.74(13)
O1 C1 N2 127.10(14)
N1 C1 N2 106.12(12)
N1 C8 S2 115.55(11)
C3 C2 N1 131.50(15)
C3 C2 C7 121.79(14)
N1 C2 C7 106.70(13)
C6 C7 N2 131.73(14)
C6 C7 C2 121.00(15)
N2 C7 C2 107.25(12)
C15 C16 C17 122.95(16)
N2 C9 S1 115.38(12)
C16 C15 C14 119.21(14)
C16 C15 C11 117.56(18)
C14 C15 C11 123.17(17)
C14 C13 C12 122.76(16)
C2 C3 C4 117.08(17)
C12 C17 C16 117.66(15)
C12 C17 C18 123.43(17)
C16 C17 C18 118.91(18)
C17 C12 C13 119.44(15)
C17 C12 C10 121.46(17)
C13 C12 C10 119.03(17)
C13 C14 C15 117.61(15)
C13 C14 C19 119.93(19)
C15 C14 C19 122.43(18)
C12 C10 S2 113.91(12)
C7 C6 C5 117.12(17)
C4 C5 C6 121.67(17)
C15 C11 S1 114.45(13)
C5 C4 C3 121.34(18)

loop_
_geom_bond_atom_site_label_1
_geom_bond_atom_site_label_2
_geom_bond_distance
S1 C9 1.8099(19)
S1 C11 1.827(2)
S2 C8 1.8114(18)
S2 C10 1.826(2)
N1 C1 1.3844(19)
N1 C2 1.3961(18)
N1 C8 1.4508(18)
O1 C1 1.2214(18)
N2 C1 1.3852(17)
N2 C7 1.3932(19)
N2 C9 1.4500(19)
C2 C3 1.378(2)
C2 C7 1.399(2)
C7 C6 1.388(2)
C16 C15 1.387(2)
C16 C17 1.393(2)
C15 C14 1.406(3)
C15 C11 1.505(2)
C13 C14 1.385(2)
C13 C12 1.397(2)
C3 C4 1.394(3)
C17 C12 1.391(2)
C17 C18 1.511(3)
C12 C10 1.507(2)
C14 C19 1.506(3)
C6 C5 1.390(3)
C5 C4 1.385(3)

loop_
_cod_related_entry_id
_cod_related_entry_code
_cod_related_entry_database
1 9489259 ChemSpider
